data_2005503
loop_
_publ_author_name
'Bilodeau, D.'
'Beauchamp, A. L.'

_publ_section_title
;
 Maltol Hydrochloride
;
_journal_issue 10
_journal_name_full 'Acta Crystallographica Section C'
_journal_page_first 2633
_journal_page_last 2636
_journal_paper_doi 10.1107/S0108270196005550
_journal_volume 52
_journal_year 1996
_chemical_formula_analytical 'C6 H6 O3 (HCl)'
_chemical_formula_moiety 'C6 H7 O3 1+, Cl 1-'
_chemical_formula_sum 'C6 H7 Cl O3'
_chemical_formula_weight 162.57
_chemical_name_systematic
;
3-Hydroxy-2-methyl-4H-pyran-4-on-4-ium Chloride
;
_space_group_IT_number 62
_symmetry_cell_setting orthorhombic
_symmetry_space_group_name_Hall '-P 2ac 2n'
_symmetry_space_group_name_H-M 'P n m a'
_audit_creation_method SHELXL
_cell_angle_alpha 90.00
_cell_angle_beta 90.00
_cell_angle_gamma 90.00
_cell_formula_units_Z 4
_cell_length_a 9.676(2)
_cell_length_b 6.579(2)
_cell_length_c 11.215(2)
_cell_measurement_reflns_used 25
_cell_measurement_temperature 213(2)
_cell_measurement_theta_max 25.0
_cell_measurement_theta_min 20.0
_cell_volume 713.9(3)
_computing_cell_refinement 'CAD-4 Software'
_computing_data_collection 'CAD-4 Software (Enraf-Nonius, 1989)'
_computing_data_reduction 'NRCVAX DATRD2 (Gabe, Le Page, Charland, Lee & White, 1989)'
_computing_molecular_graphics 'ORTEPII (Johnson, 1976)'
_computing_publication_material SHELXL93
_computing_structure_refinement 'SHELXL93 (Sheldrick, 1993)'
_computing_structure_solution 'SHELXS86 (Sheldrick, 1990)'
_diffrn_ambient_temperature 213(2)
_diffrn_measurement_device 'Enraf-Nonius CAD-4'
_diffrn_measurement_method \q/2\q
_diffrn_radiation_monochromator graphite
_diffrn_radiation_source 'fine-focus sealed tube'
_diffrn_radiation_type CuK\a
_diffrn_radiation_wavelength 1.54056
_diffrn_reflns_av_R_equivalents 0.052
_diffrn_reflns_av_sigmaI/netI 0.0363
_diffrn_reflns_limit_h_max 11
_diffrn_reflns_limit_h_min 0
_diffrn_reflns_limit_k_max 8
_diffrn_reflns_limit_k_min 0
_diffrn_reflns_limit_l_max 13
_diffrn_reflns_limit_l_min 0
_diffrn_reflns_number 4715
_diffrn_reflns_theta_max 70
_diffrn_reflns_theta_min 6.04
_diffrn_standards_decay_% 1.6
_diffrn_standards_interval_time 30
_diffrn_standards_number 5
_exptl_absorpt_coefficient_mu 4.312
_exptl_absorpt_correction_T_max 0.68
_exptl_absorpt_correction_T_min 0.33
_exptl_absorpt_correction_type integration
_exptl_crystal_colour white
_exptl_crystal_density_diffrn 1.512
_exptl_crystal_density_method none
_exptl_crystal_description plate
_exptl_crystal_F_000 336
_exptl_crystal_size_max 0.38
_exptl_crystal_size_mid 0.26
_exptl_crystal_size_min 0.09
_refine_diff_density_max 0.18
_refine_diff_density_min -0.20
_refine_ls_extinction_coef 0.0056(7)
_refine_ls_extinction_method 'SHELXL93 (Sheldrick, 1993)'
_refine_ls_goodness_of_fit_all 0.973
_refine_ls_goodness_of_fit_obs 1.063
_refine_ls_hydrogen_treatment refall
_refine_ls_matrix_type full
_refine_ls_number_parameters 81
_refine_ls_number_reflns 732
_refine_ls_number_restraints 0
_refine_ls_restrained_S_all 0.973
_refine_ls_restrained_S_obs 1.063
_refine_ls_R_factor_all 0.0337
_refine_ls_R_factor_obs 0.0267
_refine_ls_shift/esd_max -0.001
_refine_ls_shift/esd_mean 0.000
_refine_ls_structure_factor_coef Fsqd
_refine_ls_weighting_scheme
;
calc w = 1/[\s^2^(F~o~^2^) + (0.0366P)^2^]
where P = (F~o~^2^ + 2F~c~^2^)/3
;
_refine_ls_wR_factor_all 0.0713
_refine_ls_wR_factor_obs 0.0689
_reflns_number_observed 590
_reflns_number_total 732
_reflns_observed_criterion >2sigma(I)
_cod_data_source_file fg1175.cif
_cod_data_source_block denis3
_cod_depositor_comments
;
The following automatic conversions were performed:
'_symmetry_cell_setting' value 'Orthorhombic' changed to 'orthorhombic'
according to '/home/saulius/struct/CIF-dictionaries/cif_core.dic'
dictionary named 'cif_core.dic' version 2.4.1 from 2010-06-29.

Automatic conversion script
Id: cif_fix_enum 1527 2010-12-29 10:47:43Z saulius 

The following automatic conversions were performed:

'_symmetry_cell_setting' value 'Orthorhombic' changed to
'orthorhombic' according to
/home/saulius/struct/CIF-dictionaries/cif_core.dic dictionary named
'cif_core.dic' version 2.4.1 from 2010-06-29.

Automatic conversion script
Id: cif_fix_values 1715 2011-07-08 13:25:40Z adriana 
;
_cod_database_code 2005503

loop_
_symmetry_equiv_pos_as_xyz
'x, y, z'
'-x+1/2, y+1/2, z+1/2'
'x, -y+1/2, z'
'-x+1/2, -y, z+1/2'
'-x, -y, -z'
'x-1/2, -y-1/2, -z-1/2'
'-x, y-1/2, -z'
'x-1/2, y, -z-1/2'

loop_
_atom_site_aniso_label
_atom_site_aniso_U_11
_atom_site_aniso_U_22
_atom_site_aniso_U_33
_atom_site_aniso_U_12
_atom_site_aniso_U_13
_atom_site_aniso_U_23
Cl 0.0344(3) 0.0739(5) 0.0320(3) 0.000 0.0029(2) 0.000
O1 0.0332(8) 0.0638(11) 0.0358(8) 0.000 -0.0045(7) 0.000
O3 0.0290(8) 0.093(2) 0.0313(8) 0.000 0.0001(6) 0.000
O4 0.0337(8) 0.0844(14) 0.0284(8) 0.000 0.0000(7) 0.000
C1 0.0437(14) 0.072(2) 0.0316(11) 0.000 -0.0036(11) 0.000
C2 0.0329(11) 0.0494(14) 0.0342(11) 0.000 0.0000(9) 0.000
C3 0.0314(10) 0.0512(15) 0.0323(11) 0.000 0.0010(9) 0.000
C4 0.0342(11) 0.0479(15) 0.0318(10) 0.000 -0.0002(9) 0.000
C5 0.0349(12) 0.056(2) 0.0361(11) 0.000 0.0045(10) 0.000
C6 0.0284(11) 0.073(2) 0.0436(12) 0.000 0.0006(10) 0.000

loop_
_atom_site_label
_atom_site_occupancy
_atom_site_fract_x
_atom_site_fract_y
_atom_site_fract_z
_atom_site_U_iso_or_equiv
_atom_site_thermal_displace_type
_atom_site_calc_flag
_atom_site_refinement_flags
_atom_site_type_symbol
Cl 1 0.30918(6) 0.2500 0.89711(5) 0.0468(2) Uani d S Cl
O1 1 0.1979(2) 0.2500 0.38281(14) 0.0443(4) Uani d S O
O3 1 0.5588(2) 0.2500 0.44224(15) 0.0510(5) Uani d S O
O4 1 0.4517(2) 0.2500 0.66952(15) 0.0488(5) Uani d S O
C1 1 0.3808(3) 0.2500 0.2420(2) 0.0490(7) Uani d S C
C2 1 0.3350(2) 0.2500 0.3679(2) 0.0388(5) Uani d S C
C3 1 0.4220(2) 0.2500 0.4640(2) 0.0383(5) Uani d S C
C4 1 0.3656(2) 0.2500 0.5797(2) 0.0380(5) Uani d S C
C5 1 0.2211(2) 0.2500 0.5911(2) 0.0424(6) Uani d S C
C6 1 0.1435(3) 0.2500 0.4916(2) 0.0484(7) Uani d S C
H5 1 0.181(2) 0.2500 0.669(2) 0.040(7) Uiso d S H
H6 1 0.051(3) 0.2500 0.495(3) 0.062(9) Uiso d S H
H1A 1 0.437(2) 0.359(3) 0.227(2) 0.102(9) Uiso d . H
H1B 1 0.308(3) 0.2500 0.199(3) 0.063(9) Uiso d S H
H3 1 0.610(4) 0.2500 0.504(3) 0.088(11) Uiso d S H
H4 1 0.411(3) 0.2500 0.739(3) 0.084(11) Uiso d S H

loop_
_atom_type_symbol
_atom_type_description
_atom_type_scat_dispersion_real
_atom_type_scat_dispersion_imag
_atom_type_scat_source
Cl Cl 0.3639 0.7018 'International Tables Vol C Tables 4.2.6.8 and 6.1.1.4'
O O 0.0492 0.0322 'International Tables Vol C Tables 4.2.6.8 and 6.1.1.4'
C C 0.0181 0.0091 'International Tables Vol C Tables 4.2.6.8 and 6.1.1.4'
H H 0.0000 0.0000 'International Tables Vol C Tables 4.2.6.8 and 6.1.1.4'

loop_
_geom_angle_atom_site_label_1
_geom_angle_atom_site_label_2
_geom_angle_atom_site_label_3
_geom_angle
_geom_angle_publ_flag
C6 O1 C2 120.5(2) yes
C3 O3 H3 115(2) ?
C4 O4 H4 114(2) ?
C2 C1 H1A 111(2) ?
C2 C1 H1B 107(2) ?
H1A C1 H1B 113(2) ?
O1 C2 C3 120.8(2) yes
O1 C2 C1 114.6(2) yes
C3 C2 C1 124.6(2) yes
O3 C3 C2 117.5(2) yes
O3 C3 C4 123.3(2) yes
C2 C3 C4 119.2(2) yes
O4 C4 C5 124.4(2) yes
O4 C4 C3 117.6(2) yes
C5 C4 C3 118.0(2) yes
C6 C5 C4 118.7(2) yes
C6 C5 H5 122(2) ?
C4 C5 H5 119(2) ?
O1 C6 C5 122.7(2) yes
O1 C6 H6 116(2) ?
C5 C6 H6 121(2) ?

loop_
_geom_bond_atom_site_label_1
_geom_bond_atom_site_label_2
_geom_bond_distance
_geom_bond_publ_flag
O1 C6 1.329(3) yes
O1 C2 1.338(3) yes
O3 C3 1.346(3) yes
O3 H3 0.85(4) ?
O4 C4 1.307(3) yes
O4 H4 0.87(4) ?
C1 C2 1.480(3) yes
C1 H1A 0.91(2) ?
C1 H1B 0.85(3) ?
C2 C3 1.368(3) yes
C3 C4 1.408(3) yes
C4 C5 1.404(3) yes
C5 C6 1.345(3) yes
C5 H5 0.95(3) ?
C6 H6 0.90(3) ?

loop_
_geom_torsion_atom_site_label_1
_geom_torsion_atom_site_label_2
_geom_torsion_atom_site_label_3
_geom_torsion_atom_site_label_4
_geom_torsion
C6 O1 C2 C3 0.0
C6 O1 C2 C1 180.0
O1 C2 C3 O3 180.0
C1 C2 C3 O3 0.0
O1 C2 C3 C4 0.0
C1 C2 C3 C4 180.0
O3 C3 C4 O4 0.0
C2 C3 C4 O4 180.0
O3 C3 C4 C5 180.0
C2 C3 C4 C5 0.0
O4 C4 C5 C6 180.0
C3 C4 C5 C6 0.0
C2 O1 C6 C5 0.0
C4 C5 C6 O1 0.0
